data_2232463
loop_
_publ_author_name
'Syed, Tayyaba'
'Hameed, Shahid'
'Jones, Peter G.'

_publ_section_title
;
 (<i>S</i>)-<i>N</i>-[1-(5-Benzylsulfanyl-1,3,4-oxadiazol-2-yl)-2-phenylethyl]-4-methylbenzenesulfonamide
;
_journal_coeditor_code SU2319
_journal_issue 11
_journal_name_full 'Acta Crystallographica Section E'
_journal_page_first o2875
_journal_page_last o2876
_journal_paper_doi 10.1107/S1600536811040669
_journal_volume 67
_journal_year 2011
_chemical_formula_iupac 'C24 H23 N3 O3 S2'
_chemical_formula_moiety 'C24 H23 N3 O3 S2'
_chemical_formula_sum 'C24 H23 N3 O3 S2'
_chemical_formula_weight 465.57
_chemical_name_systematic
;
(<i>S</i>)-<i>N</i>-[1-(5-Benzylsulfanyl-1,3,4-oxadiazol-2-yl)-2-
phenylethyl]-4-methylbenzenesulfonamide
;
_space_group_IT_number 5
_symmetry_cell_setting monoclinic
_symmetry_space_group_name_Hall 'C 2y'
_symmetry_space_group_name_H-M 'C 1 2 1'
_atom_sites_solution_hydrogens geom
_atom_sites_solution_primary direct
_atom_sites_solution_secondary difmap
_audit_creation_method SHELXL-97
_cell_angle_alpha 90.00
_cell_angle_beta 90.940(4)
_cell_angle_gamma 90.00
_cell_formula_units_Z 8
_cell_length_a 41.128(2)
_cell_length_b 5.7205(5)
_cell_length_c 18.9783(11)
_cell_measurement_reflns_used 19219
_cell_measurement_temperature 100(2)
_cell_measurement_theta_max 75.7201
_cell_measurement_theta_min 3.1417
_cell_volume 4464.5(5)
_computing_cell_refinement
;
CrysAlis PRO (Oxford Diffraction, 2010)
;
_computing_data_collection
;
CrysAlis PRO (Oxford Diffraction, 2010)
;
_computing_data_reduction
;
CrysAlis PRO (Oxford Diffraction, 2010)
;
_computing_molecular_graphics 'XP (Siemens, 1994)'
_computing_publication_material 'SHELXL97 (Sheldrick, 2008)'
_computing_structure_refinement 'SHELXL97 (Sheldrick, 2008)'
_computing_structure_solution 'SHELXS97 (Sheldrick, 2008)'
_diffrn_ambient_temperature 100(2)
_diffrn_detector_area_resol_mean 10.3543
_diffrn_measured_fraction_theta_full 0.998
_diffrn_measured_fraction_theta_max 0.991
_diffrn_measurement_device_type 'Oxford Diffraction Xcalibur Nova A'
_diffrn_measurement_method \w-scan
_diffrn_radiation_monochromator mirror
_diffrn_radiation_source 'Nova (Cu) X-ray Source'
_diffrn_radiation_type CuK\a
_diffrn_radiation_wavelength 1.54184
_diffrn_reflns_av_R_equivalents 0.0494
_diffrn_reflns_av_sigmaI/netI 0.0296
_diffrn_reflns_limit_h_max 51
_diffrn_reflns_limit_h_min -50
_diffrn_reflns_limit_k_max 6
_diffrn_reflns_limit_k_min -7
_diffrn_reflns_limit_l_max 23
_diffrn_reflns_limit_l_min -23
_diffrn_reflns_number 42976
_diffrn_reflns_theta_full 72.50
_diffrn_reflns_theta_max 75.98
_diffrn_reflns_theta_min 3.14
_exptl_absorpt_coefficient_mu 2.427
_exptl_absorpt_correction_T_max 1.00000
_exptl_absorpt_correction_T_min 0.73957
_exptl_absorpt_correction_type multi-scan
_exptl_absorpt_process_details
;
(CrysAlis PRO; Oxford Diffraction, 2010)
;
_exptl_crystal_colour colourless
_exptl_crystal_density_diffrn 1.385
_exptl_crystal_density_method 'not measured'
_exptl_crystal_description lath
_exptl_crystal_F_000 1952
_exptl_crystal_size_max 0.25
_exptl_crystal_size_mid 0.08
_exptl_crystal_size_min 0.03
_refine_diff_density_max 0.265
_refine_diff_density_min -0.207
_refine_ls_abs_structure_details 'Flack (1983), <b>3306 Friedel pairs</b>'
_refine_ls_abs_structure_Flack 0.008(9)
_refine_ls_extinction_method none
_refine_ls_goodness_of_fit_ref 1.038
_refine_ls_hydrogen_treatment mixed
_refine_ls_matrix_type full
_refine_ls_number_parameters 587
_refine_ls_number_reflns 8447
_refine_ls_number_restraints 1
_refine_ls_restrained_S_all 1.038
_refine_ls_R_factor_all 0.0353
_refine_ls_R_factor_gt 0.0310
_refine_ls_shift/su_max 0.001
_refine_ls_shift/su_mean 0.000
_refine_ls_structure_factor_coef Fsqd
_refine_ls_weighting_details 'calc w=1/[\s^2^(Fo^2^)+(0.0523P)^2^] where P=(Fo^2^+2Fc^2^)/3'
_refine_ls_weighting_scheme calc
_refine_ls_wR_factor_gt 0.0780
_refine_ls_wR_factor_ref 0.0800
_reflns_number_gt 7718
_reflns_number_total 8447
_reflns_threshold_expression I>2\s(I)
_cod_data_source_file su2319.cif
_cod_data_source_block I
_cod_original_sg_symbol_H-M 'C 2'
_cod_database_code 2232463
_cod_database_fobs_code 2232463

loop_
_symmetry_equiv_pos_as_xyz
'x, y, z'
'-x, y, -z'
'x+1/2, y+1/2, z'
'-x+1/2, y+1/2, -z'

loop_
_atom_site_type_symbol
_atom_site_label
_atom_site_fract_x
_atom_site_fract_y
_atom_site_fract_z
_atom_site_U_iso_or_equiv
_atom_site_adp_type
_atom_site_calc_flag
_atom_site_refinement_flags
_atom_site_occupancy
_atom_site_symmetry_multiplicity
S S1 0.166517(10) 0.47595(8) 0.20778(2) 0.02157(10) Uani d . 1 1
S S2 0.167054(11) 0.78799(10) 0.51291(2) 0.02831(11) Uani d . 1 1
O O1 0.13716(3) 0.6557(2) 0.39040(6) 0.0230(3) Uani d . 1 1
C C2 0.14887(4) 0.8364(3) 0.43097(9) 0.0230(4) Uani d . 1 1
N N3 0.14640(4) 1.0359(3) 0.40067(8) 0.0266(3) Uani d . 1 1
N N4 0.13278(4) 0.9900(3) 0.33309(8) 0.0229(3) Uani d . 1 1
C C5 0.12768(4) 0.7679(4) 0.32999(9) 0.0209(4) Uani d . 1 1
N N5 0.13242(4) 0.4323(3) 0.24788(8) 0.0232(3) Uani d . 1 1
H H05 0.1322(6) 0.318(5) 0.2709(12) 0.030(6) Uiso d . 1 1
O O2 0.16115(3) 0.6639(3) 0.15920(6) 0.0261(3) Uani d . 1 1
O O3 0.17624(3) 0.2503(3) 0.18271(6) 0.0268(3) Uani d . 1 1
C C6 0.11270(4) 0.6305(3) 0.27056(10) 0.0227(4) Uani d . 1 1
H H6 0.1097 0.7381 0.2294 0.027 Uiso calc R 1 1
C C7 0.07905(5) 0.5358(4) 0.29039(10) 0.0272(4) Uani d . 1 1
H H7A 0.0699 0.4442 0.2505 0.033 Uiso calc R 1 1
H H7B 0.0815 0.4296 0.3313 0.033 Uiso calc R 1 1
C C8 0.05586(4) 0.7294(4) 0.30833(10) 0.0255(4) Uani d . 1 1
C C9 0.04399(4) 0.8782(4) 0.25553(10) 0.0279(4) Uani d . 1 1
H H9 0.0506 0.8553 0.2083 0.033 Uiso calc R 1 1
C C10 0.02279(5) 1.0582(4) 0.27069(11) 0.0308(4) Uani d . 1 1
H H10 0.0147 1.1566 0.2341 0.037 Uiso calc R 1 1
C C11 0.01329(5) 1.0945(4) 0.34032(12) 0.0345(5) Uani d . 1 1
H H11 -0.0011 1.2188 0.3514 0.041 Uiso calc R 1 1
C C12 0.02501(5) 0.9474(5) 0.39293(11) 0.0387(5) Uani d . 1 1
H H12 0.0184 0.9699 0.4401 0.046 Uiso calc R 1 1
C C13 0.04630(5) 0.7682(5) 0.37735(11) 0.0348(5) Uani d . 1 1
H H13 0.0545 0.6708 0.4141 0.042 Uiso calc R 1 1
C C14 0.19511(4) 0.5712(4) 0.27153(9) 0.0227(4) Uani d . 1 1
C C15 0.20295(5) 0.4229(4) 0.32732(10) 0.0269(4) Uani d . 1 1
H H15 0.1929 0.2739 0.3309 0.032 Uiso calc R 1 1
C C16 0.22558(5) 0.4952(4) 0.37751(10) 0.0305(4) Uani d . 1 1
H H16 0.2311 0.3940 0.4155 0.037 Uiso calc R 1 1
C C17 0.24035(4) 0.7134(4) 0.37338(10) 0.0278(4) Uani d . 1 1
C C18 0.23229(5) 0.8570(4) 0.31670(10) 0.0278(4) Uani d . 1 1
H H18 0.2426 1.0049 0.3127 0.033 Uiso calc R 1 1
C C19 0.20954(4) 0.7895(4) 0.26571(9) 0.0258(4) Uani d . 1 1
H H19 0.2040 0.8907 0.2277 0.031 Uiso calc R 1 1
C C20 0.26377(5) 0.7947(5) 0.42984(10) 0.0376(5) Uani d . 1 1
H H20A 0.2517 0.8419 0.4716 0.056 Uiso calc R 1 1
H H20B 0.2762 0.9281 0.4124 0.056 Uiso calc R 1 1
H H20C 0.2787 0.6670 0.4423 0.056 Uiso calc R 1 1
C C21 0.14683(5) 0.5189(4) 0.53937(10) 0.0292(4) Uani d . 1 1
H H21A 0.1511 0.3969 0.5037 0.035 Uiso calc R 1 1
H H21B 0.1565 0.4655 0.5846 0.035 Uiso calc R 1 1
C C22 0.11060(5) 0.5414(4) 0.54782(9) 0.0275(4) Uani d . 1 1
C C23 0.09059(6) 0.3627(4) 0.52384(11) 0.0358(5) Uani d . 1 1
H H23 0.0998 0.2311 0.5011 0.043 Uiso calc R 1 1
C C24 0.05716(6) 0.3738(5) 0.53275(13) 0.0428(6) Uani d . 1 1
H H24 0.0438 0.2485 0.5169 0.051 Uiso calc R 1 1
C C25 0.04327(5) 0.5660(4) 0.56454(11) 0.0367(5) Uani d . 1 1
H H25 0.0204 0.5744 0.5701 0.044 Uiso calc R 1 1
C C26 0.06304(5) 0.7455(4) 0.58817(10) 0.0347(5) Uani d . 1 1
H H26 0.0537 0.8783 0.6100 0.042 Uiso calc R 1 1
C C27 0.09657(5) 0.7340(4) 0.58035(10) 0.0318(5) Uani d . 1 1
H H27 0.1099 0.8580 0.5973 0.038 Uiso calc R 1 1
S S1' 0.321235(10) 0.48913(9) 0.28913(2) 0.02305(10) Uani d . 1 1
S S2' 0.339409(11) 0.78665(9) -0.01838(2) 0.02753(11) Uani d . 1 1
O O1' 0.36121(3) 0.6560(2) 0.11112(6) 0.0220(3) Uani d . 1 1
C C2' 0.35354(4) 0.8379(4) 0.06659(10) 0.0237(4) Uani d . 1 1
N N3' 0.35610(4) 1.0389(3) 0.09662(8) 0.0252(3) Uani d . 1 1
N N4' 0.36541(4) 0.9927(3) 0.16741(8) 0.0233(3) Uani d . 1 1
C C5' 0.36816(4) 0.7694(4) 0.17275(9) 0.0222(4) Uani d . 1 1
N N5' 0.35627(4) 0.4383(3) 0.25289(8) 0.0233(3) Uani d . 1 1
H H05' 0.3569(5) 0.323(5) 0.2274(11) 0.023(6) Uiso d . 1 1
O O2' 0.32614(3) 0.6908(3) 0.33283(7) 0.0294(3) Uani d . 1 1
O O3' 0.31089(3) 0.2714(3) 0.31844(7) 0.0296(3) Uani d . 1 1
C C6' 0.37862(4) 0.6282(3) 0.23546(9) 0.0224(4) Uani d . 1 1
H H6' 0.3804 0.7352 0.2770 0.027 Uiso calc R 1 1
C C7' 0.41243(4) 0.5204(4) 0.22288(10) 0.0258(4) Uani d . 1 1
H H7'1 0.4202 0.4406 0.2663 0.031 Uiso calc R 1 1
H H7'2 0.4108 0.4025 0.1848 0.031 Uiso calc R 1 1
C C8' 0.43648(4) 0.7080(4) 0.20266(10) 0.0250(4) Uani d . 1 1
C C9' 0.44705(4) 0.8726(4) 0.25207(10) 0.0273(4) Uani d . 1 1
H H9' 0.4398 0.8620 0.2992 0.033 Uiso calc R 1 1
C C10' 0.46791(5) 1.0508(4) 0.23364(11) 0.0306(4) Uani d . 1 1
H H10' 0.4750 1.1612 0.2680 0.037 Uiso calc R 1 1
C C11' 0.47863(5) 1.0687(4) 0.16422(12) 0.0344(5) Uani d . 1 1
H H11' 0.4929 1.1910 0.1511 0.041 Uiso calc R 1 1
C C12' 0.46813(5) 0.9063(4) 0.11491(12) 0.0359(5) Uani d . 1 1
H H12' 0.4753 0.9178 0.0677 0.043 Uiso calc R 1 1
C C13' 0.44723(5) 0.7261(4) 0.13372(10) 0.0314(5) Uani d . 1 1
H H13' 0.4403 0.6152 0.0994 0.038 Uiso calc R 1 1
C C14' 0.29307(5) 0.5646(4) 0.22125(10) 0.0239(4) Uani d . 1 1
C C15' 0.27134(4) 0.3988(4) 0.19568(10) 0.0251(4) Uani d . 1 1
H H15' 0.2708 0.2471 0.2160 0.030 Uiso calc R 1 1
C C16' 0.25036(4) 0.4563(4) 0.13994(10) 0.0270(4) Uani d . 1 1
H H16' 0.2352 0.3435 0.1231 0.032 Uiso calc R 1 1
C C17' 0.25124(4) 0.6745(4) 0.10860(10) 0.0257(4) Uani d . 1 1
C C18' 0.27325(4) 0.8394(4) 0.13545(10) 0.0255(4) Uani d . 1 1
H H18' 0.2744 0.9894 0.1142 0.031 Uiso calc R 1 1
C C19' 0.29351(4) 0.7883(4) 0.19256(9) 0.0254(4) Uani d . 1 1
H H19' 0.3075 0.9047 0.2118 0.030 Uiso calc R 1 1
C C20' 0.22829(5) 0.7398(4) 0.04908(10) 0.0320(5) Uani d . 1 1
H H20D 0.2161 0.6012 0.0338 0.048 Uiso calc R 1 1
H H20E 0.2407 0.8009 0.0095 0.048 Uiso calc R 1 1
H H20F 0.2131 0.8598 0.0652 0.048 Uiso calc R 1 1
C C21' 0.35966(5) 0.5122(4) -0.03843(10) 0.0277(4) Uani d . 1 1
H H21C 0.3552 0.3993 -0.0003 0.033 Uiso calc R 1 1
H H21D 0.3501 0.4483 -0.0826 0.033 Uiso calc R 1 1
C C22' 0.39605(5) 0.5307(4) -0.04671(9) 0.0261(4) Uani d . 1 1
C C23' 0.41558(5) 0.3493(4) -0.02205(11) 0.0331(5) Uani d . 1 1
H H23' 0.4061 0.2206 0.0015 0.040 Uiso calc R 1 1
C C24' 0.44899(6) 0.3552(5) -0.03170(12) 0.0386(5) Uani d . 1 1
H H24' 0.4621 0.2291 -0.0154 0.046 Uiso calc R 1 1
C C25' 0.46332(5) 0.5443(4) -0.06506(11) 0.0339(5) Uani d . 1 1
H H25' 0.4862 0.5491 -0.0711 0.041 Uiso calc R 1 1
C C26' 0.44391(5) 0.7253(4) -0.08939(11) 0.0347(5) Uani d . 1 1
H H26' 0.4535 0.8551 -0.1123 0.042 Uiso calc R 1 1
C C27' 0.41052(5) 0.7189(4) -0.08060(10) 0.0318(4) Uani d . 1 1
H H27' 0.3974 0.8438 -0.0978 0.038 Uiso calc R 1 1

loop_
_atom_site_aniso_label
_atom_site_aniso_U_11
_atom_site_aniso_U_22
_atom_site_aniso_U_33
_atom_site_aniso_U_12
_atom_site_aniso_U_13
_atom_site_aniso_U_23
S1 0.0286(2) 0.0198(2) 0.01621(18) 0.00177(19) -0.00120(14) 0.00067(18)
S2 0.0317(2) 0.0313(3) 0.0218(2) -0.0015(2) -0.00495(16) -0.0002(2)
O1 0.0299(6) 0.0196(7) 0.0196(6) -0.0007(5) -0.0029(5) 0.0012(5)
C2 0.0249(8) 0.0210(11) 0.0232(9) -0.0003(7) 0.0023(7) -0.0021(7)
N3 0.0318(8) 0.0233(9) 0.0245(7) -0.0026(6) -0.0021(6) -0.0026(7)
N4 0.0289(7) 0.0197(8) 0.0202(7) -0.0016(7) -0.0003(5) 0.0016(7)
C5 0.0222(8) 0.0212(10) 0.0192(8) 0.0021(7) -0.0005(6) 0.0029(7)
N5 0.0305(8) 0.0164(9) 0.0225(8) 0.0001(6) -0.0030(6) 0.0010(7)
O2 0.0349(7) 0.0243(8) 0.0192(6) 0.0023(6) -0.0033(5) 0.0043(6)
O3 0.0355(7) 0.0242(8) 0.0207(6) 0.0034(6) -0.0013(5) -0.0037(5)
C6 0.0256(9) 0.0189(10) 0.0237(8) 0.0018(7) -0.0015(7) 0.0023(7)
C7 0.0282(9) 0.0237(11) 0.0296(9) -0.0020(8) -0.0031(7) 0.0026(8)
C8 0.0225(8) 0.0280(11) 0.0260(9) -0.0042(8) -0.0019(7) -0.0001(8)
C9 0.0243(9) 0.0322(11) 0.0272(9) -0.0019(8) -0.0014(7) 0.0020(8)
C10 0.0265(9) 0.0317(12) 0.0339(10) 0.0001(8) -0.0031(8) 0.0026(9)
C11 0.0277(9) 0.0323(13) 0.0436(12) 0.0013(9) 0.0024(8) -0.0072(10)
C12 0.0370(11) 0.0508(16) 0.0285(10) -0.0019(10) 0.0046(8) -0.0098(10)
C13 0.0337(10) 0.0422(14) 0.0284(9) 0.0001(10) -0.0006(8) 0.0033(10)
C14 0.0261(8) 0.0227(10) 0.0192(8) 0.0023(7) 0.0009(7) -0.0016(7)
C15 0.0301(9) 0.0273(12) 0.0232(9) -0.0019(7) -0.0021(7) 0.0028(8)
C16 0.0338(10) 0.0367(12) 0.0208(8) 0.0016(10) -0.0042(7) 0.0036(9)
C17 0.0243(9) 0.0367(12) 0.0224(9) 0.0013(8) 0.0013(7) -0.0077(8)
C18 0.0295(9) 0.0241(11) 0.0300(10) -0.0023(8) 0.0023(7) -0.0045(8)
C19 0.0293(9) 0.0232(10) 0.0249(8) 0.0018(8) 0.0019(7) 0.0019(8)
C20 0.0317(10) 0.0518(15) 0.0291(10) -0.0014(11) -0.0030(8) -0.0094(11)
C21 0.0369(10) 0.0283(12) 0.0224(9) 0.0026(8) -0.0010(7) 0.0053(8)
C22 0.0391(10) 0.0246(11) 0.0188(8) 0.0017(8) -0.0013(7) 0.0073(8)
C23 0.0467(12) 0.0264(12) 0.0344(11) -0.0006(10) 0.0009(9) -0.0004(9)
C24 0.0468(13) 0.0366(14) 0.0448(13) -0.0116(11) -0.0028(10) 0.0031(11)
C25 0.0347(11) 0.0443(14) 0.0310(10) -0.0019(10) -0.0005(8) 0.0127(10)
C26 0.0392(10) 0.0382(14) 0.0267(9) 0.0048(10) 0.0034(8) 0.0026(9)
C27 0.0368(10) 0.0327(13) 0.0259(9) -0.0011(9) -0.0034(7) -0.0005(9)
S1' 0.0299(2) 0.0215(2) 0.01781(19) -0.0008(2) -0.00022(15) -0.00065(18)
S2' 0.0338(2) 0.0290(3) 0.0197(2) 0.0039(2) -0.00464(16) -0.0004(2)
O1' 0.0285(6) 0.0186(7) 0.0188(6) 0.0009(5) -0.0022(5) -0.0009(5)
C2' 0.0261(9) 0.0229(11) 0.0221(8) 0.0032(7) 0.0000(7) 0.0040(7)
N3' 0.0317(8) 0.0211(9) 0.0228(7) 0.0003(6) -0.0011(6) 0.0014(6)
N4' 0.0305(7) 0.0193(8) 0.0200(7) 0.0005(7) -0.0005(5) -0.0006(7)
C5' 0.0247(8) 0.0228(10) 0.0189(8) -0.0006(8) -0.0016(6) -0.0032(8)
N5' 0.0305(8) 0.0173(9) 0.0222(7) -0.0011(6) -0.0017(6) -0.0021(7)
O2' 0.0363(7) 0.0295(8) 0.0224(6) 0.0004(6) -0.0004(5) -0.0064(6)
O3' 0.0368(7) 0.0288(8) 0.0232(6) -0.0039(6) 0.0012(5) 0.0065(6)
C6' 0.0269(9) 0.0188(10) 0.0215(8) -0.0015(7) -0.0039(7) -0.0010(7)
C7' 0.0271(9) 0.0225(11) 0.0276(9) 0.0030(8) -0.0034(7) -0.0007(8)
C8' 0.0234(8) 0.0252(11) 0.0265(9) 0.0037(7) -0.0031(7) 0.0000(8)
C9' 0.0252(9) 0.0302(11) 0.0266(9) 0.0045(8) -0.0004(7) -0.0024(8)
C10' 0.0264(9) 0.0299(12) 0.0356(10) 0.0004(8) -0.0014(8) -0.0058(9)
C11' 0.0304(10) 0.0294(12) 0.0435(12) -0.0003(9) 0.0030(9) 0.0059(10)
C12' 0.0399(11) 0.0377(14) 0.0303(10) 0.0034(9) 0.0023(8) 0.0055(9)
C13' 0.0312(9) 0.0364(13) 0.0266(9) 0.0038(9) -0.0018(7) -0.0049(9)
C14' 0.0279(9) 0.0212(10) 0.0226(8) 0.0019(7) 0.0020(7) -0.0015(7)
C15' 0.0293(9) 0.0218(10) 0.0244(9) 0.0007(7) 0.0035(7) 0.0002(8)
C16' 0.0267(9) 0.0269(11) 0.0272(9) -0.0014(8) -0.0008(7) -0.0026(8)
C17' 0.0234(9) 0.0278(11) 0.0261(9) 0.0023(8) 0.0032(7) -0.0023(8)
C18' 0.0278(9) 0.0221(11) 0.0268(9) 0.0004(7) 0.0030(7) 0.0013(7)
C19' 0.0264(8) 0.0232(10) 0.0265(8) -0.0002(8) 0.0008(7) -0.0018(8)
C20' 0.0318(10) 0.0330(13) 0.0311(10) -0.0006(9) -0.0048(8) 0.0000(9)
C21' 0.0350(10) 0.0265(11) 0.0216(8) -0.0005(8) -0.0028(7) -0.0067(8)
C22' 0.0365(10) 0.0248(11) 0.0171(8) -0.0010(8) -0.0001(7) -0.0056(8)
C23' 0.0421(11) 0.0256(12) 0.0315(10) 0.0039(9) 0.0011(8) 0.0005(9)
C24' 0.0401(12) 0.0360(13) 0.0397(12) 0.0119(10) -0.0015(9) -0.0002(10)
C25' 0.0340(10) 0.0389(13) 0.0288(10) 0.0007(9) 0.0008(8) -0.0074(9)
C26' 0.0391(11) 0.0352(13) 0.0299(10) -0.0046(9) 0.0025(8) -0.0009(9)
C27' 0.0381(10) 0.0284(12) 0.0288(10) 0.0006(9) -0.0015(8) 0.0005(8)

loop_
_atom_type_symbol
_atom_type_description
_atom_type_scat_dispersion_real
_atom_type_scat_dispersion_imag
_atom_type_scat_source
C C 0.0181 0.0091 'International Tables Vol C Tables 4.2.6.8 and 6.1.1.4'
H H 0.0000 0.0000 'International Tables Vol C Tables 4.2.6.8 and 6.1.1.4'
N N 0.0311 0.0180 'International Tables Vol C Tables 4.2.6.8 and 6.1.1.4'
O O 0.0492 0.0322 'International Tables Vol C Tables 4.2.6.8 and 6.1.1.4'
S S 0.3331 0.5567 'International Tables Vol C Tables 4.2.6.8 and 6.1.1.4'

loop_
_geom_angle_atom_site_label_1
_geom_angle_atom_site_label_2
_geom_angle_atom_site_label_3
_geom_angle
O2 S1 O3 120.22(8)
O2 S1 N5 106.96(8)
O3 S1 N5 105.33(8)
O2 S1 C14 107.74(9)
O3 S1 C14 108.64(9)
N5 S1 C14 107.31(8)
C2 S2 C21 100.92(9)
C5 O1 C2 102.11(15)
N3 C2 O1 113.26(16)
N3 C2 S2 125.00(15)
O1 C2 S2 121.64(14)
C2 N3 N4 105.59(16)
C5 N4 N3 106.60(15)
N4 C5 O1 112.41(16)
N4 C5 C6 128.00(17)
O1 C5 C6 119.57(17)
C6 N5 S1 120.36(13)
N5 C6 C5 113.87(15)
N5 C6 C7 107.71(16)
C5 C6 C7 111.15(15)
C8 C7 C6 111.85(16)
C13 C8 C9 118.5(2)
C13 C8 C7 121.37(19)
C9 C8 C7 120.12(17)
C10 C9 C8 121.25(18)
C9 C10 C11 119.6(2)
C12 C11 C10 119.4(2)
C13 C12 C11 120.64(19)
C12 C13 C8 120.6(2)
C19 C14 C15 121.02(18)
C19 C14 S1 120.38(15)
C15 C14 S1 118.60(16)
C16 C15 C14 119.1(2)
C15 C16 C17 121.26(19)
C18 C17 C16 118.38(18)
C18 C17 C20 120.8(2)
C16 C17 C20 120.8(2)
C17 C18 C19 121.6(2)
C14 C19 C18 118.59(18)
C22 C21 S2 114.43(15)
C23 C22 C27 118.79(19)
C23 C22 C21 119.0(2)
C27 C22 C21 122.16(19)
C22 C23 C24 120.7(2)
C25 C24 C23 120.4(2)
C26 C25 C24 119.2(2)
C25 C26 C27 120.7(2)
C26 C27 C22 120.2(2)
O3' S1' O2' 121.04(8)
O3' S1' N5' 106.17(9)
O2' S1' N5' 105.68(9)
O3' S1' C14' 107.42(9)
O2' S1' C14' 108.00(9)
N5' S1' C14' 107.94(8)
C2' S2' C21' 101.14(9)
C5' O1' C2' 102.12(15)
N3' C2' O1' 112.84(15)
N3' C2' S2' 126.02(15)
O1' C2' S2' 120.99(14)
C2' N3' N4' 105.81(15)
C5' N4' N3' 106.39(15)
N4' C5' O1' 112.82(16)
N4' C5' C6' 128.53(17)
O1' C5' C6' 118.62(17)
C6' N5' S1' 121.64(13)
N5' C6' C5' 114.01(15)
N5' C6' C7' 108.00(16)
C5' C6' C7' 109.93(15)
C8' C7' C6' 110.48(17)
C13' C8' C9' 118.82(19)
C13' C8' C7' 120.67(18)
C9' C8' C7' 120.44(17)
C10' C9' C8' 121.10(18)
C9' C10' C11' 119.9(2)
C12' C11' C10' 119.2(2)
C11' C12' C13' 120.7(2)
C8' C13' C12' 120.2(2)
C15' C14' C19' 120.34(18)
C15' C14' S1' 119.89(16)
C19' C14' S1' 119.75(15)
C14' C15' C16' 119.49(19)
C17' C16' C15' 121.26(19)
C16' C17' C18' 118.27(17)
C16' C17' C20' 121.69(18)
C18' C17' C20' 119.99(19)
C19' C18' C17' 121.31(19)
C18' C19' C14' 119.22(19)
C22' C21' S2' 114.75(15)
C23' C22' C27' 118.94(19)
C23' C22' C21' 118.76(19)
C27' C22' C21' 122.25(19)
C22' C23' C24' 120.4(2)
C23' C24' C25' 120.4(2)
C26' C25' C24' 119.2(2)
C25' C26' C27' 120.5(2)
C26' C27' C22' 120.5(2)
C6 N5 H05 118.1(17)
S1 N5 H05 113.8(17)
N5 C6 H6 108.0
C5 C6 H6 108.0
C7 C6 H6 108.0
C8 C7 H7A 109.2
C6 C7 H7A 109.2
C8 C7 H7B 109.2
C6 C7 H7B 109.2
H7A C7 H7B 107.9
C10 C9 H9 119.4
C8 C9 H9 119.4
C9 C10 H10 120.2
C11 C10 H10 120.2
C12 C11 H11 120.3
C10 C11 H11 120.3
C13 C12 H12 119.7
C11 C12 H12 119.7
C12 C13 H13 119.7
C8 C13 H13 119.7
C16 C15 H15 120.4
C14 C15 H15 120.4
C15 C16 H16 119.4
C17 C16 H16 119.4
C17 C18 H18 119.2
C19 C18 H18 119.2
C14 C19 H19 120.7
C18 C19 H19 120.7
C17 C20 H20A 109.5
C17 C20 H20B 109.5
H20A C20 H20B 109.5
C17 C20 H20C 109.5
H20A C20 H20C 109.5
H20B C20 H20C 109.5
C22 C21 H21A 108.7
S2 C21 H21A 108.7
C22 C21 H21B 108.7
S2 C21 H21B 108.7
H21A C21 H21B 107.6
C22 C23 H23 119.7
C24 C23 H23 119.7
C25 C24 H24 119.8
C23 C24 H24 119.8
C26 C25 H25 120.4
C24 C25 H25 120.4
C25 C26 H26 119.7
C27 C26 H26 119.7
C26 C27 H27 119.9
C22 C27 H27 119.9
C6' N5' H05' 116.1(15)
S1' N5' H05' 115.4(15)
N5' C6' H6' 108.2
C5' C6' H6' 108.2
C7' C6' H6' 108.2
C8' C7' H7'1 109.6
C6' C7' H7'1 109.6
C8' C7' H7'2 109.6
C6' C7' H7'2 109.6
H7'1 C7' H7'2 108.1
C10' C9' H9' 119.4
C8' C9' H9' 119.4
C9' C10' H10' 120.0
C11' C10' H10' 120.0
C12' C11' H11' 120.4
C10' C11' H11' 120.4
C11' C12' H12' 119.6
C13' C12' H12' 119.6
C8' C13' H13' 119.9
C12' C13' H13' 119.9
C14' C15' H15' 120.3
C16' C15' H15' 120.3
C17' C16' H16' 119.4
C15' C16' H16' 119.4
C19' C18' H18' 119.3
C17' C18' H18' 119.3
C18' C19' H19' 120.4
C14' C19' H19' 120.4
C17' C20' H20D 109.5
C17' C20' H20E 109.5
H20D C20' H20E 109.5
C17' C20' H20F 109.5
H20D C20' H20F 109.5
H20E C20' H20F 109.5
C22' C21' H21C 108.6
S2' C21' H21C 108.6
C22' C21' H21D 108.6
S2' C21' H21D 108.6
H21C C21' H21D 107.6
C22' C23' H23' 119.8
C24' C23' H23' 119.8
C23' C24' H24' 119.8
C25' C24' H24' 119.8
C26' C25' H25' 120.4
C24' C25' H25' 120.4
C25' C26' H26' 119.7
C27' C26' H26' 119.7
C26' C27' H27' 119.7
C22' C27' H27' 119.7

loop_
_geom_bond_atom_site_label_1
_geom_bond_atom_site_label_2
_geom_bond_distance
S1 O2 1.4312(14)
S1 O3 1.4351(15)
S1 N5 1.6256(17)
S1 C14 1.7597(19)
S2 C2 1.7368(19)
S2 C21 1.824(2)
O1 C5 1.365(2)
O1 C2 1.371(2)
C2 N3 1.281(3)
N3 N4 1.416(2)
N4 C5 1.289(3)
C5 C6 1.499(3)
N5 C6 1.463(2)
C6 C7 1.539(3)
C7 C8 1.504(3)
C8 C13 1.392(3)
C8 C9 1.397(3)
C9 C10 1.383(3)
C10 C11 1.400(3)
C11 C12 1.386(3)
C12 C13 1.383(3)
C14 C19 1.388(3)
C14 C15 1.391(3)
C15 C16 1.384(3)
C16 C17 1.391(3)
C17 C18 1.389(3)
C17 C20 1.503(3)
C18 C19 1.390(3)
C21 C22 1.507(3)
C22 C23 1.385(3)
C22 C27 1.393(3)
C23 C24 1.389(3)
C24 C25 1.382(4)
C25 C26 1.380(3)
C26 C27 1.391(3)
S1' O3' 1.4316(15)
S1' O2' 1.4331(15)
S1' N5' 1.6329(16)
S1' C14' 1.772(2)
S2' C2' 1.7302(19)
S2' C21' 1.820(2)
O1' C5' 1.364(2)
O1' C2' 1.374(2)
C2' N3' 1.287(3)
N3' N4' 1.416(2)
N4' C5' 1.286(3)
C5' C6' 1.496(3)
N5' C6' 1.465(2)
C6' C7' 1.543(3)
C7' C8' 1.513(3)
C8' C13' 1.392(3)
C8' C9' 1.393(3)
C9' C10' 1.381(3)
C10' C11' 1.400(3)
C11' C12' 1.383(3)
C12' C13' 1.392(3)
C14' C15' 1.385(3)
C14' C19' 1.391(3)
C15' C16' 1.394(3)
C16' C17' 1.383(3)
C17' C18' 1.398(3)
C17' C20' 1.507(3)
C18' C19' 1.387(3)
C21' C22' 1.511(3)
C22' C23' 1.389(3)
C22' C27' 1.392(3)
C23' C24' 1.389(3)
C24' C25' 1.390(3)
C25' C26' 1.382(3)
C26' C27' 1.387(3)
N5 H05 0.79(3)
C6 H6 1.0000
C7 H7A 0.9900
C7 H7B 0.9900
C9 H9 0.9500
C10 H10 0.9500
C11 H11 0.9500
C12 H12 0.9500
C13 H13 0.9500
C15 H15 0.9500
C16 H16 0.9500
C18 H18 0.9500
C19 H19 0.9500
C20 H20A 0.9800
C20 H20B 0.9800
C20 H20C 0.9800
C21 H21A 0.9900
C21 H21B 0.9900
C23 H23 0.9500
C24 H24 0.9500
C25 H25 0.9500
C26 H26 0.9500
C27 H27 0.9500
N5' H05' 0.82(3)
C6' H6' 1.0000
C7' H7'1 0.9900
C7' H7'2 0.9900
C9' H9' 0.9500
C10' H10' 0.9500
C11' H11' 0.9500
C12' H12' 0.9500
C13' H13' 0.9500
C15' H15' 0.9500
C16' H16' 0.9500
C18' H18' 0.9500
C19' H19' 0.9500
C20' H20D 0.9800
C20' H20E 0.9800
C20' H20F 0.9800
C21' H21C 0.9900
C21' H21D 0.9900
C23' H23' 0.9500
C24' H24' 0.9500
C25' H25' 0.9500
C26' H26' 0.9500
C27' H27' 0.9500

loop_
_geom_hbond_atom_site_label_D
_geom_hbond_atom_site_label_H
_geom_hbond_atom_site_label_A
_geom_hbond_site_symmetry_A
_geom_hbond_distance_DH
_geom_hbond_distance_HA
_geom_hbond_distance_DA
_geom_hbond_angle_DHA
N5 H05 N4 1_545 0.79(3) 2.22(3) 3.003(2) 178(3)
N5' H05' N4' 1_545 0.82(3) 2.23(3) 3.048(2) 171(2)
C21 H21B O2' 4_546 0.99 2.32 3.249(2) 155
C21' H21D O2 4_545 0.99 2.23 3.145(2) 154
C19 H19 O3 1_565 0.95 2.50 3.352(2) 150

loop_
_geom_torsion_atom_site_label_1
_geom_torsion_atom_site_label_2
_geom_torsion_atom_site_label_3
_geom_torsion_atom_site_label_4
_geom_torsion
C5 O1 C2 N3 1.28(19)
C5 O1 C2 S2 -175.38(13)
C21 S2 C2 N3 155.78(17)
C21 S2 C2 O1 -27.96(16)
O1 C2 N3 N4 -1.7(2)
S2 C2 N3 N4 174.82(13)
C2 N3 N4 C5 1.46(19)
N3 N4 C5 O1 -0.72(19)
N3 N4 C5 C6 178.11(16)
C2 O1 C5 N4 -0.26(19)
C2 O1 C5 C6 -179.19(15)
O2 S1 N5 C6 -41.23(16)
O3 S1 N5 C6 -170.22(14)
C14 S1 N5 C6 74.15(16)
S1 N5 C6 C5 -69.23(19)
S1 N5 C6 C7 167.03(13)
N4 C5 C6 N5 127.40(19)
O1 C5 C6 N5 -53.8(2)
N4 C5 C6 C7 -110.7(2)
O1 C5 C6 C7 68.0(2)
N5 C6 C7 C8 -174.88(15)
C5 C6 C7 C8 59.7(2)
C6 C7 C8 C13 -108.3(2)
C6 C7 C8 C9 70.2(2)
C13 C8 C9 C10 -1.1(3)
C7 C8 C9 C10 -179.66(18)
C8 C9 C10 C11 0.8(3)
C9 C10 C11 C12 -0.8(3)
C10 C11 C12 C13 1.0(3)
C11 C12 C13 C8 -1.3(4)
C9 C8 C13 C12 1.3(3)
C7 C8 C13 C12 179.86(19)
O2 S1 C14 C19 -4.05(17)
O3 S1 C14 C19 127.68(15)
N5 S1 C14 C19 -118.91(15)
O2 S1 C14 C15 176.24(14)
O3 S1 C14 C15 -52.03(17)
N5 S1 C14 C15 61.38(17)
C19 C14 C15 C16 -0.2(3)
S1 C14 C15 C16 179.55(15)
C14 C15 C16 C17 0.5(3)
C15 C16 C17 C18 -1.1(3)
C15 C16 C17 C20 177.26(18)
C16 C17 C18 C19 1.5(3)
C20 C17 C18 C19 -176.93(17)
C15 C14 C19 C18 0.5(3)
S1 C14 C19 C18 -179.24(14)
C17 C18 C19 C14 -1.1(3)
C2 S2 C21 C22 -62.79(16)
S2 C21 C22 C23 139.26(17)
S2 C21 C22 C27 -42.1(2)
C27 C22 C23 C24 -0.7(3)
C21 C22 C23 C24 177.92(19)
C22 C23 C24 C25 1.3(3)
C23 C24 C25 C26 -0.8(3)
C24 C25 C26 C27 -0.1(3)
C25 C26 C27 C22 0.6(3)
C23 C22 C27 C26 -0.2(3)
C21 C22 C27 C26 -178.82(18)
C5' O1' C2' N3' 1.21(19)
C5' O1' C2' S2' -174.64(13)
C21' S2' C2' N3' 154.33(17)
C21' S2' C2' O1' -30.40(16)
O1' C2' N3' N4' -1.5(2)
S2' C2' N3' N4' 174.09(13)
C2' N3' N4' C5' 1.2(2)
N3' N4' C5' O1' -0.5(2)
N3' N4' C5' C6' 177.52(17)
C2' O1' C5' N4' -0.37(19)
C2' O1' C5' C6' -178.60(15)
O3' S1' N5' C6' -162.24(14)
O2' S1' N5' C6' -32.52(16)
C14' S1' N5' C6' 82.83(16)
S1' N5' C6' C5' -73.65(19)
S1' N5' C6' C7' 163.85(13)
N4' C5' C6' N5' 128.6(2)
O1' C5' C6' N5' -53.4(2)
N4' C5' C6' C7' -109.9(2)
O1' C5' C6' C7' 68.0(2)
N5' C6' C7' C8' 178.48(15)
C5' C6' C7' C8' 53.5(2)
C6' C7' C8' C13' -107.2(2)
C6' C7' C8' C9' 69.8(2)
C13' C8' C9' C10' -0.2(3)
C7' C8' C9' C10' -177.21(18)
C8' C9' C10' C11' 0.3(3)
C9' C10' C11' C12' -0.1(3)
C10' C11' C12' C13' -0.2(3)
C9' C8' C13' C12' -0.1(3)
C7' C8' C13' C12' 176.88(19)
C11' C12' C13' C8' 0.3(3)
O3' S1' C14' C15' -13.95(17)
O2' S1' C14' C15' -146.02(15)
N5' S1' C14' C15' 100.16(16)
O3' S1' C14' C19' 167.84(14)
O2' S1' C14' C19' 35.77(16)
N5' S1' C14' C19' -78.05(16)
C19' C14' C15' C16' 1.3(3)
S1' C14' C15' C16' -176.87(14)
C14' C15' C16' C17' 1.3(3)
C15' C16' C17' C18' -1.6(3)
C15' C16' C17' C20' -178.99(17)
C16' C17' C18' C19' -0.8(3)
C20' C17' C18' C19' 176.64(17)
C17' C18' C19' C14' 3.4(3)
C15' C14' C19' C18' -3.6(3)
S1' C14' C19' C18' 174.55(14)
C2' S2' C21' C22' -69.37(15)
S2' C21' C22' C23' 143.09(16)
S2' C21' C22' C27' -39.4(2)
C27' C22' C23' C24' -0.6(3)
C21' C22' C23' C24' 176.99(18)
C22' C23' C24' C25' 1.1(3)
C23' C24' C25' C26' -0.8(3)
C24' C25' C26' C27' 0.1(3)
C25' C26' C27' C22' 0.4(3)
C23' C22' C27' C26' -0.2(3)
C21' C22' C27' C26' -177.65(18)

loop_
_cod_related_entry_id
_cod_related_entry_database
_cod_related_entry_code
1 ChemSpider 30657162
